data_2108133
loop_
_publ_author_name
'Chuang, Yu-Chun'
'Sheu, Chou-Fu'
'Lee, Gene-Hsiang'
'Chen, Yu-Sheng'
'Wang, Yu'

_publ_section_title
;
 Charge density studies of 3<i>d</i> metal (Ni/Cu) complexes with a
 non-innocent ligand
;
_journal_coeditor_code LC5076
_journal_issue 4
_journal_name_full 'Acta Crystallographica Section B'
_journal_page_first 634
_journal_page_last 642
_journal_paper_doi 10.1107/S2052520617007119
_journal_volume 73
_journal_year 2017
_chemical_formula_sum 'C18 H12 N6 Ni S4'
_chemical_formula_weight 499.29
_space_group_IT_number 2
_symmetry_cell_setting triclinic
_symmetry_space_group_name_Hall '-P 1'
_symmetry_space_group_name_H-M 'P -1'
_atom_sites_solution_hydrogens geom
_atom_sites_solution_primary direct
_atom_sites_solution_secondary difmap
_audit_creation_method SHELXL-97
_cell_angle_alpha 114.992(3)
_cell_angle_beta 94.904(4)
_cell_angle_gamma 108.680(3)
_cell_formula_units_Z 1
_cell_length_a 7.4460(3)
_cell_length_b 8.8942(4)
_cell_length_c 9.2799(6)
_cell_measurement_reflns_used 10618
_cell_measurement_temperature 100(2)
_cell_measurement_theta_max 49.99
_cell_measurement_theta_min 2.51
_cell_volume 509.94(5)
_computing_cell_refinement DENZO-SMN
_computing_data_collection 'NONIUS COLLECT'
_computing_data_reduction DENZO-SMN
_computing_molecular_graphics 'Bruker SHELXTL'
_computing_publication_material 'Bruker SHELXTL'
_computing_structure_refinement 'SHELXL-97 (Sheldrick, 1997)'
_computing_structure_solution 'SHELXS-97 (Sheldrick, 1990)'
_diffrn_ambient_temperature 100(2)
_diffrn_measured_fraction_theta_full 0.994
_diffrn_measured_fraction_theta_max 0.994
_diffrn_measurement_device_type 'CCD area detector'
_diffrn_radiation_monochromator graphite
_diffrn_radiation_source 'fine-focus sealed tube'
_diffrn_radiation_type MoK\a
_diffrn_radiation_wavelength 0.71073
_diffrn_reflns_av_R_equivalents 0.0000
_diffrn_reflns_av_sigmaI/netI 0.0078
_diffrn_reflns_limit_h_max 15
_diffrn_reflns_limit_h_min -16
_diffrn_reflns_limit_k_max 17
_diffrn_reflns_limit_k_min -19
_diffrn_reflns_limit_l_max 19
_diffrn_reflns_limit_l_min 0
_diffrn_reflns_number 10618
_diffrn_reflns_theta_full 49.99
_diffrn_reflns_theta_max 49.99
_diffrn_reflns_theta_min 2.51
_exptl_absorpt_coefficient_mu 1.379
_exptl_absorpt_correction_T_max 0.7700
_exptl_absorpt_correction_T_min 0.6825
_exptl_absorpt_correction_type multi-scan
_exptl_absorpt_process_details sadabs
_exptl_crystal_colour red
_exptl_crystal_density_diffrn 1.626
_exptl_crystal_density_method 'not measured'
_exptl_crystal_description block
_exptl_crystal_F_000 254
_exptl_crystal_size_max 0.30
_exptl_crystal_size_mid 0.20
_exptl_crystal_size_min 0.20
_refine_diff_density_max 0.757
_refine_diff_density_min -0.780
_refine_ls_extinction_coef 0.0076(15)
_refine_ls_extinction_expression Fc^*^=kFc[1+0.001xFc^2^\l^3^/sin(2\q)]^-1/4^
_refine_ls_extinction_method SHELXL
_refine_ls_goodness_of_fit_ref 1.113
_refine_ls_hydrogen_treatment mixed
_refine_ls_matrix_type full
_refine_ls_number_parameters 158
_refine_ls_number_reflns 10618
_refine_ls_number_restraints 0
_refine_ls_restrained_S_all 1.113
_refine_ls_R_factor_all 0.0217
_refine_ls_R_factor_gt 0.0190
_refine_ls_shift/su_max 0.003
_refine_ls_shift/su_mean 0.000
_refine_ls_structure_factor_coef Fsqd
_refine_ls_weighting_details 'calc w=1/[\s^2^(Fo^2^)+(0.0295P)^2^+0.0587P] where P=(Fo^2^+2Fc^2^)/3'
_refine_ls_weighting_scheme calc
_refine_ls_wR_factor_gt 0.0551
_refine_ls_wR_factor_ref 0.0568
_reflns_number_gt 9918
_reflns_number_total 10618
_reflns_threshold_expression >2sigma(I)
_cod_data_source_file lc5076sup1.cif
_cod_data_source_block CCDC_1525429
_cod_database_code 2108133

loop_
_symmetry_equiv_pos_as_xyz
'x, y, z'
'-x, -y, -z'

loop_
_atom_site_type_symbol
_atom_site_label
_atom_site_fract_x
_atom_site_fract_y
_atom_site_fract_z
_atom_site_U_iso_or_equiv
_atom_site_adp_type
_atom_site_calc_flag
_atom_site_refinement_flags
_atom_site_occupancy
_atom_site_symmetry_multiplicity
Ni Ni 0.0000 0.5000 0.5000 0.008910(10) Uani d S 1 2
S S1 0.317374(14) 0.603532(14) 0.579192(12) 0.01237(2) Uani d . 1 1
S S2 0.011539(14) 0.580577(14) 0.309528(13) 0.01265(2) Uani d . 1 1
N N3 0.87139(6) 0.86157(5) 0.19770(5) 0.01601(5) Uani d . 1 1
N N1 0.76338(5) 0.88534(6) 0.51254(5) 0.01721(5) Uani d . 1 1
N N2 0.36025(7) 0.80512(7) 0.13303(6) 0.02260(7) Uani d . 1 1
C C8 0.78344(7) 1.04004(6) 0.10149(5) 0.01543(5) Uani d . 1 1
C C9 0.85770(7) 1.01847(6) 0.22901(5) 0.01637(6) Uani d . 1 1
C C1 0.39412(5) 0.70371(5) 0.45894(4) 0.01113(4) Uani d . 1 1
C C6 0.73909(8) 0.73712(6) -0.08601(6) 0.01998(7) Uani d . 1 1
C C3 0.59827(5) 0.80096(5) 0.48744(5) 0.01285(5) Uani d . 1 1
C C4 0.31959(6) 0.75788(6) 0.22885(5) 0.01458(5) Uani d . 1 1
C C7 0.72268(7) 0.89780(6) -0.05724(5) 0.01598(6) Uani d . 1 1
C C2 0.26083(5) 0.69056(5) 0.33871(5) 0.01142(4) Uani d . 1 1
C C5 0.81473(8) 0.72133(6) 0.04519(6) 0.01914(7) Uani d . 1 1
H H7 0.6700(18) 0.9073(16) -0.1419(15) 0.030(3) Uiso d . 1 1
H H9 0.8994(18) 1.1037(16) 0.3354(15) 0.031(3) Uiso d . 1 1
H H8 0.7728(17) 1.1529(15) 0.1262(14) 0.026(3) Uiso d . 1 1
H H5 0.8283(19) 0.6188(17) 0.0356(16) 0.036(3) Uiso d . 1 1
H H3 0.9162(17) 0.8506(15) 0.2800(15) 0.029(3) Uiso d . 1 1
H H6 0.6977(19) 0.6320(16) -0.1946(15) 0.033(3) Uiso d . 1 1

loop_
_atom_site_aniso_label
_atom_site_aniso_U_11
_atom_site_aniso_U_22
_atom_site_aniso_U_33
_atom_site_aniso_U_12
_atom_site_aniso_U_13
_atom_site_aniso_U_23
Ni 0.00772(2) 0.00913(2) 0.00989(2) 0.00302(2) 0.00179(2) 0.00487(2)
S1 0.00868(3) 0.01653(4) 0.01342(3) 0.00398(3) 0.00212(2) 0.00929(3)
S2 0.00935(3) 0.01618(4) 0.01432(3) 0.00400(3) 0.00190(2) 0.00988(3)
N3 0.01878(13) 0.01813(12) 0.01231(10) 0.00877(11) 0.00203(9) 0.00755(10)
N1 0.01059(10) 0.01991(13) 0.01920(13) 0.00246(10) 0.00283(9) 0.01042(11)
N2 0.02243(17) 0.0300(2) 0.02538(18) 0.01021(15) 0.00966(14) 0.02128(17)
C8 0.01803(14) 0.01354(12) 0.01387(12) 0.00697(11) 0.00232(10) 0.00560(10)
C9 0.01966(15) 0.01592(13) 0.01138(11) 0.00804(12) 0.00205(10) 0.00427(10)
C1 0.00929(10) 0.01148(10) 0.01210(10) 0.00327(8) 0.00250(8) 0.00583(9)
C6 0.0276(2) 0.01572(14) 0.01277(13) 0.01071(14) -0.00166(13) 0.00312(11)
C3 0.01000(10) 0.01383(11) 0.01360(11) 0.00323(9) 0.00278(9) 0.00668(10)
C4 0.01382(12) 0.01655(13) 0.01683(13) 0.00575(10) 0.00490(10) 0.01094(11)
C7 0.01927(15) 0.01563(13) 0.01231(12) 0.00771(11) 0.00069(10) 0.00605(10)
C2 0.01045(10) 0.01195(10) 0.01283(11) 0.00404(8) 0.00295(8) 0.00703(9)
C5 0.02529(19) 0.01543(13) 0.01567(14) 0.01035(13) -0.00013(13) 0.00583(11)

loop_
_atom_type_symbol
_atom_type_description
_atom_type_scat_dispersion_real
_atom_type_scat_dispersion_imag
_atom_type_scat_source
C C 0.0033 0.0016 'International Tables Vol C Tables 4.2.6.8 and 6.1.1.4'
H H 0.0000 0.0000 'International Tables Vol C Tables 4.2.6.8 and 6.1.1.4'
N N 0.0061 0.0033 'International Tables Vol C Tables 4.2.6.8 and 6.1.1.4'
S S 0.1246 0.1234 'International Tables Vol C Tables 4.2.6.8 and 6.1.1.4'
Ni Ni 0.3393 1.1124 'International Tables Vol C Tables 4.2.6.8 and 6.1.1.4'

loop_
_geom_angle_atom_site_label_1
_geom_angle_atom_site_label_2
_geom_angle_atom_site_label_3
_geom_angle_site_symmetry_1
_geom_angle_site_symmetry_3
_geom_angle
S2 Ni S2 2_566 . 180.0
S2 Ni S1 2_566 . 87.723(5)
S2 Ni S1 . . 92.277(5)
S2 Ni S1 2_566 2_566 92.277(5)
S2 Ni S1 . 2_566 87.723(5)
S1 Ni S1 . 2_566 180.0
C1 S1 Ni . . 103.172(13)
C2 S2 Ni . . 103.165(13)
C9 N3 C5 . . 122.79(4)
C9 C8 C7 . . 119.07(4)
N3 C9 C8 . . 119.63(4)
C2 C1 C3 . . 120.41(3)
C2 C1 S1 . . 120.59(3)
C3 C1 S1 . . 119.00(3)
C5 C6 C7 . . 119.03(4)
N1 C3 C1 . . 177.73(4)
N2 C4 C2 . . 176.61(5)
C8 C7 C6 . . 120.02(4)
C1 C2 C4 . . 121.96(3)
C1 C2 S2 . . 120.54(3)
C4 C2 S2 . . 117.44(3)
N3 C5 C6 . . 119.44(4)

loop_
_geom_bond_atom_site_label_1
_geom_bond_atom_site_label_2
_geom_bond_site_symmetry_2
_geom_bond_distance
Ni S2 2_566 2.16845(15)
Ni S2 . 2.16845(15)
Ni S1 . 2.17023(15)
Ni S1 2_566 2.17023(15)
S1 C1 . 1.7288(4)
S2 C2 . 1.7329(4)
N3 C9 . 1.3401(6)
N3 C5 . 1.3438(6)
N1 C3 . 1.1582(5)
N2 C4 . 1.1572(6)
C8 C9 . 1.3751(6)
C8 C7 . 1.3855(6)
C1 C2 . 1.3673(5)
C1 C3 . 1.4228(5)
C6 C5 . 1.3773(6)
C6 C7 . 1.3870(6)
C4 C2 . 1.4190(5)

_cod_database_fobs_code 2108133
